data_7214990
loop_
_publ_author_name
'Zhang, Xin'
'Huang, Yuan-Yuan'
'Cheng, Jian-Kai'
'Yao, Yuan-Gen'
'Zhang, Jian'
'Wang, Fei'

_publ_section_title
;
 Alkaline earth metal ion doped Zn(ii)-terephthalates
;
_journal_issue 14
_journal_name_full CrystEngComm
_journal_page_first 4843
_journal_paper_doi 10.1039/c2ce25440a
_journal_volume 14
_journal_year 2012
_chemical_formula_moiety 'C24 H26 N2 O10 Sr Zn'
_chemical_formula_sum 'C24 H26 N2 O10 Sr Zn'
_chemical_formula_weight 655.48
_chemical_name_systematic
;
?
;
_space_group_IT_number 14
_symmetry_cell_setting monoclinic
_symmetry_space_group_name_Hall '-P 2yn'
_symmetry_space_group_name_H-M 'P 1 21/n 1'
_atom_sites_solution_hydrogens geom
_atom_sites_solution_primary direct
_atom_sites_solution_secondary difmap
_audit_creation_method SHELXL-97
_cell_angle_alpha 90.00
_cell_angle_beta 100.153(5)
_cell_angle_gamma 90.00
_cell_formula_units_Z 4
_cell_length_a 10.4064(5)
_cell_length_b 18.5332(9)
_cell_length_c 14.4984(8)
_cell_measurement_reflns_used 3349
_cell_measurement_temperature 293(2)
_cell_measurement_theta_max 29.1573
_cell_measurement_theta_min 2.4845
_cell_volume 2752.4(2)
_computing_cell_refinement 'Bruker FRAMBO'
_computing_data_collection 'Bruker FRAMBO'
_computing_data_reduction 'Bruker SAINT'
_computing_molecular_graphics 'Bruker SHELXTL'
_computing_publication_material 'Bruker SHELXTL'
_computing_structure_refinement 'SHELXL-97 (Sheldrick, 1997)'
_computing_structure_solution 'SHELXS-97 (Sheldrick, 1990)'
_diffrn_ambient_temperature 293(2)
_diffrn_measured_fraction_theta_full 0.999
_diffrn_measured_fraction_theta_max 0.999
_diffrn_measurement_device_type 'multiwire proportional'
_diffrn_measurement_method 'phi and omega scans'
_diffrn_radiation_monochromator graphite
_diffrn_radiation_source 'fine-focus sealed tube'
_diffrn_radiation_type MoK\a
_diffrn_radiation_wavelength 0.71073
_diffrn_reflns_av_R_equivalents 0.0250
_diffrn_reflns_av_sigmaI/netI 0.0440
_diffrn_reflns_limit_h_max 12
_diffrn_reflns_limit_h_min -12
_diffrn_reflns_limit_k_max 22
_diffrn_reflns_limit_k_min -20
_diffrn_reflns_limit_l_max 17
_diffrn_reflns_limit_l_min -8
_diffrn_reflns_number 10340
_diffrn_reflns_theta_full 25.00
_diffrn_reflns_theta_max 25.00
_diffrn_reflns_theta_min 2.49
_diffrn_standards_decay_% none
_diffrn_standards_interval_count 0
_diffrn_standards_interval_time none
_diffrn_standards_number none
_exptl_absorpt_coefficient_mu 2.865
_exptl_absorpt_correction_T_max 1.00000
_exptl_absorpt_correction_T_min 0.53572
_exptl_absorpt_correction_type multi-scan
_exptl_absorpt_process_details crystalclear
_exptl_crystal_colour colorless
_exptl_crystal_density_diffrn 1.582
_exptl_crystal_density_method 'not measured'
_exptl_crystal_description prism
_exptl_crystal_F_000 1328
_exptl_crystal_size_max 0.20
_exptl_crystal_size_mid 0.15
_exptl_crystal_size_min 0.12
_refine_diff_density_max 0.982
_refine_diff_density_min -0.720
_refine_diff_density_rms 0.086
_refine_ls_extinction_method none
_refine_ls_goodness_of_fit_ref 0.936
_refine_ls_hydrogen_treatment constr
_refine_ls_matrix_type full
_refine_ls_number_parameters 343
_refine_ls_number_reflns 4843
_refine_ls_number_restraints 0
_refine_ls_restrained_S_all 0.936
_refine_ls_R_factor_all 0.0597
_refine_ls_R_factor_gt 0.0424
_refine_ls_shift/su_max 0.001
_refine_ls_shift/su_mean 0.000
_refine_ls_structure_factor_coef Fsqd
_refine_ls_weighting_details 'calc w=1/[\s^2^(Fo^2^)+(0.1000P)^2^+0.0000P] where P=(Fo^2^+2Fc^2^)/3'
_refine_ls_weighting_scheme calc
_refine_ls_wR_factor_gt 0.1225
_refine_ls_wR_factor_ref 0.1357
_reflns_number_gt 3815
_reflns_number_total 4843
_reflns_threshold_expression >2sigma(I)
_cod_data_source_file c2ce25440a.txt
_cod_data_source_block Compound-3
_cod_depositor_comments
;
The following automatic conversions were performed:

'_symmetry_cell_setting' value 'Monoclinic' changed to 'monoclinic'
according to
/usr/data/users/saulius/automatic-downloads/retrospective/RSC/lib/dictionaries/cif_core.dic
dictionary named 'cif_core.dic' version 2.4.2 from 2011-04-26.

Automatic conversion script
Id: cif_fix_values 2281 2013-09-26 08:29:07Z andrius 
;
_cod_original_sg_symbol_H-M P2(1)/n
_cod_database_code 7214990

loop_
_symmetry_equiv_pos_as_xyz
'x, y, z'
'-x+1/2, y+1/2, -z+1/2'
'-x, -y, -z'
'x-1/2, -y-1/2, z-1/2'

loop_
_atom_site_label
_atom_site_type_symbol
_atom_site_fract_x
_atom_site_fract_y
_atom_site_fract_z
_atom_site_U_iso_or_equiv
_atom_site_adp_type
_atom_site_occupancy
_atom_site_symmetry_multiplicity
_atom_site_calc_flag
_atom_site_refinement_flags
Sr1 Sr 1.10654(3) 0.69530(2) 0.31751(3) 0.02743(16) Uani 1 1 d .
Zn1 Zn 1.19417(4) 0.81875(2) 0.55600(3) 0.02167(16) Uani 1 1 d .
C1 C 1.3167(4) 0.9716(2) 0.7708(3) 0.0258(9) Uani 1 1 d .
C2 C 1.3766(5) 0.9729(2) 0.8631(3) 0.0410(12) Uani 1 1 d .
H2A H 1.4161 0.9313 0.8907 0.049 Uiso 1 1 calc R
C3 C 1.3787(4) 1.0353(2) 0.9151(3) 0.0418(12) Uani 1 1 d .
H3A H 1.4154 1.0346 0.9784 0.050 Uiso 1 1 calc R
C4 C 1.3271(4) 1.0984(2) 0.8744(3) 0.0251(9) Uani 1 1 d .
C5 C 1.2668(5) 1.0974(2) 0.7818(3) 0.0399(11) Uani 1 1 d .
H5A H 1.2298 1.1393 0.7534 0.048 Uiso 1 1 calc R
C6 C 1.2613(4) 1.0338(2) 0.7313(3) 0.0368(11) Uani 1 1 d .
H6A H 1.2191 1.0333 0.6692 0.044 Uiso 1 1 calc R
C7 C 1.3126(4) 0.9027(2) 0.7145(3) 0.0280(9) Uani 1 1 d .
C8 C 1.3377(4) 1.1669(2) 0.9313(3) 0.0277(9) Uani 1 1 d .
C9 C 0.7967(4) 0.8105(2) 0.4389(3) 0.0267(10) Uani 1 1 d .
C10 C 0.7222(4) 0.7643(2) 0.3760(3) 0.0338(10) Uani 1 1 d .
H10A H 0.7609 0.7381 0.3335 0.041 Uiso 1 1 calc R
C11 C 0.5892(4) 0.7572(3) 0.3765(3) 0.0379(11) Uani 1 1 d .
H11A H 0.5401 0.7251 0.3353 0.046 Uiso 1 1 calc R
C12 C 0.5293(4) 0.7968(2) 0.4369(3) 0.0316(10) Uani 1 1 d .
C13 C 0.6026(4) 0.8432(3) 0.4983(3) 0.0380(11) Uani 1 1 d .
H13A H 0.5628 0.8706 0.5390 0.046 Uiso 1 1 calc R
C14 C 0.7372(4) 0.8498(3) 0.5000(3) 0.0366(11) Uani 1 1 d .
H14A H 0.7864 0.8808 0.5427 0.044 Uiso 1 1 calc R
C15 C 0.9414(4) 0.8158(2) 0.4409(3) 0.0258(9) Uani 1 1 d .
C16 C 0.3852(4) 0.7877(3) 0.4373(3) 0.0384(11) Uani 1 1 d .
C17 C 1.2384(11) 0.5348(5) 0.2179(6) 0.130(4) Uani 1 1 d D
C18 C 1.1246(6) 0.4795(4) 0.1641(6) 0.099(3) Uani 1 1 d D
H18A H 1.1636 0.4449 0.1281 0.149 Uiso 1 1 calc R
H18B H 1.0596 0.5067 0.1232 0.149 Uiso 1 1 calc R
H18C H 1.0844 0.4547 0.2098 0.149 Uiso 1 1 calc R
C19 C 1.4440(6) 0.5765(4) 0.2517(6) 0.099(3) Uani 1 1 d .
H19A H 1.4048 0.6103 0.2886 0.149 Uiso 1 1 calc R
H19B H 1.4828 0.6021 0.2060 0.149 Uiso 1 1 calc R
H19C H 1.5100 0.5494 0.2918 0.149 Uiso 1 1 calc R
C20 C 1.3794(7) 0.4666(4) 0.1392(6) 0.111(3) Uani 1 1 d .
H20A H 1.3092 0.4362 0.1099 0.167 Uiso 1 1 calc R
H20B H 1.4444 0.4376 0.1775 0.167 Uiso 1 1 calc R
H20C H 1.4176 0.4905 0.0919 0.167 Uiso 1 1 calc R
C21 C 1.2047(9) 0.8147(4) 0.1443(5) 0.082(2) Uani 1 1 d .
C22 C 1.3571(7) 0.8079(4) 0.1481(6) 0.098(3) Uani 1 1 d .
H22A H 1.3857 0.8447 0.1098 0.146 Uiso 1 1 calc R
H22B H 1.3768 0.7613 0.1252 0.146 Uiso 1 1 calc R
H22C H 1.4014 0.8135 0.2116 0.146 Uiso 1 1 calc R
C23 C 1.0053(7) 0.8686(6) 0.0939(7) 0.133(4) Uani 1 1 d .
H23A H 0.9773 0.8309 0.1313 0.200 Uiso 1 1 calc R
H23B H 0.9617 0.8634 0.0301 0.200 Uiso 1 1 calc R
H23C H 0.9842 0.9147 0.1175 0.200 Uiso 1 1 calc R
C24 C 1.2109(11) 0.9166(5) 0.0420(7) 0.155(4) Uani 1 1 d .
H24A H 1.3026 0.9063 0.0500 0.232 Uiso 1 1 calc R
H24B H 1.1985 0.9646 0.0635 0.232 Uiso 1 1 calc R
H24C H 1.1727 0.9126 -0.0231 0.232 Uiso 1 1 calc R
O1 O 1.3924(3) 0.85425(16) 0.7419(2) 0.0389(8) Uani 1 1 d .
O2 O 1.2242(3) 0.89956(16) 0.6434(2) 0.0404(8) Uani 1 1 d .
O3 O 1.2946(3) 1.22341(15) 0.8874(2) 0.0383(8) Uani 1 1 d .
O4 O 1.3902(3) 1.16426(17) 1.0153(2) 0.0438(8) Uani 1 1 d .
O5 O 1.0091(2) 0.84043(17) 0.5156(2) 0.0359(8) Uani 1 1 d .
O6 O 0.9870(3) 0.79585(16) 0.3711(2) 0.0327(7) Uani 1 1 d .
O7 O 0.3353(3) 0.83251(18) 0.4872(2) 0.0437(8) Uani 1 1 d .
O8 O 0.3260(3) 0.7401(2) 0.3899(3) 0.0649(12) Uani 1 1 d .
O9 O 1.2021(4) 0.5829(2) 0.2678(3) 0.0763(13) Uani 1 1 d .
O10 O 1.1489(5) 0.7711(3) 0.1899(3) 0.0834(14) Uani 1 1 d .
N1 N 1.3294(9) 0.5201(4) 0.1973(5) 0.134(4) Uani 1 1 d .
N2 N 1.1465(7) 0.8636(4) 0.0979(5) 0.110(2) Uani 1 1 d .

loop_
_atom_site_aniso_label
_atom_site_aniso_U_11
_atom_site_aniso_U_22
_atom_site_aniso_U_33
_atom_site_aniso_U_23
_atom_site_aniso_U_13
_atom_site_aniso_U_12
Sr1 0.0249(3) 0.0288(3) 0.0287(3) -0.00601(17) 0.00519(19) -0.00445(15)
Zn1 0.0182(3) 0.0188(3) 0.0271(3) -0.00205(19) 0.0015(2) -0.00172(17)
C1 0.025(2) 0.021(2) 0.029(2) -0.0013(18) -0.0029(18) -0.0012(16)
C2 0.060(3) 0.024(2) 0.033(3) -0.001(2) -0.009(2) 0.019(2)
C3 0.051(3) 0.034(3) 0.033(3) -0.006(2) -0.014(2) 0.015(2)
C4 0.029(2) 0.022(2) 0.024(2) -0.0013(17) 0.0028(17) 0.0007(17)
C5 0.064(3) 0.019(2) 0.032(3) 0.003(2) -0.006(2) 0.007(2)
C6 0.055(3) 0.026(2) 0.021(2) -0.0045(19) -0.015(2) 0.006(2)
C7 0.023(2) 0.023(2) 0.038(3) -0.0045(19) 0.0037(19) -0.0031(17)
C8 0.031(2) 0.025(2) 0.027(2) -0.0020(19) 0.0050(19) 0.0002(18)
C9 0.018(2) 0.031(2) 0.030(2) -0.0015(18) 0.0011(18) -0.0021(16)
C10 0.026(2) 0.041(3) 0.033(3) -0.009(2) 0.0033(19) 0.0002(19)
C11 0.025(2) 0.049(3) 0.040(3) -0.015(2) 0.006(2) -0.012(2)
C12 0.019(2) 0.042(3) 0.034(3) 0.005(2) 0.0044(19) -0.0022(18)
C13 0.024(2) 0.052(3) 0.039(3) -0.014(2) 0.008(2) 0.005(2)
C14 0.026(2) 0.047(3) 0.037(3) -0.018(2) 0.003(2) -0.003(2)
C15 0.019(2) 0.023(2) 0.035(3) 0.0028(19) 0.0041(19) 0.0014(16)
C16 0.022(2) 0.050(3) 0.043(3) 0.007(2) 0.002(2) -0.001(2)
C17 0.204(11) 0.103(7) 0.105(7) 0.043(6) 0.092(8) 0.103(8)
C18 0.075(4) 0.068(5) 0.150(8) -0.044(5) 0.007(5) -0.018(4)
C19 0.067(4) 0.093(6) 0.135(7) -0.044(6) 0.011(5) -0.022(4)
C20 0.104(6) 0.099(6) 0.138(7) -0.062(6) 0.041(5) 0.032(5)
C21 0.126(7) 0.068(5) 0.048(4) -0.012(4) 0.002(4) -0.006(5)
C22 0.076(5) 0.126(8) 0.096(6) -0.020(5) 0.031(5) -0.017(4)
C23 0.051(4) 0.190(11) 0.155(9) -0.021(8) 0.007(5) 0.004(5)
C24 0.214(11) 0.115(8) 0.144(9) 0.062(7) 0.054(8) -0.051(8)
O1 0.0417(17) 0.0246(16) 0.045(2) -0.0046(15) -0.0068(15) 0.0116(14)
O2 0.0398(17) 0.0297(17) 0.0424(19) -0.0157(15) -0.0178(15) 0.0074(14)
O3 0.0527(19) 0.0204(16) 0.0388(19) -0.0035(14) -0.0005(15) 0.0043(14)
O4 0.062(2) 0.0339(18) 0.0307(19) -0.0095(15) -0.0054(16) 0.0069(16)
O5 0.0158(13) 0.0467(19) 0.0424(19) -0.0157(16) -0.0023(13) -0.0004(13)
O6 0.0257(15) 0.0352(17) 0.0394(19) -0.0017(14) 0.0114(14) 0.0020(12)
O7 0.0237(15) 0.044(2) 0.068(2) 0.0060(18) 0.0211(16) 0.0017(14)
O8 0.0278(17) 0.093(3) 0.073(3) -0.030(3) 0.0085(18) -0.023(2)
O9 0.077(3) 0.059(3) 0.100(4) -0.030(3) 0.036(3) 0.007(2)
O10 0.105(3) 0.092(3) 0.060(3) 0.016(3) 0.034(3) -0.034(3)
N1 0.210(9) 0.107(6) 0.107(6) 0.036(5) 0.085(6) 0.109(6)
N2 0.124(6) 0.101(6) 0.106(6) -0.001(5) 0.024(5) -0.010(5)

loop_
_atom_type_symbol
_atom_type_description
_atom_type_scat_dispersion_real
_atom_type_scat_dispersion_imag
_atom_type_scat_source
C C 0.0033 0.0016 'International Tables Vol C Tables 4.2.6.8 and 6.1.1.4'
H H 0.0000 0.0000 'International Tables Vol C Tables 4.2.6.8 and 6.1.1.4'
N N 0.0061 0.0033 'International Tables Vol C Tables 4.2.6.8 and 6.1.1.4'
O O 0.0106 0.0060 'International Tables Vol C Tables 4.2.6.8 and 6.1.1.4'
Zn Zn 0.2839 1.4301 'International Tables Vol C Tables 4.2.6.8 and 6.1.1.4'
Sr Sr -1.5307 3.2498 'International Tables Vol C Tables 4.2.6.8 and 6.1.1.4'

loop_
_geom_angle_atom_site_label_1
_geom_angle_atom_site_label_2
_geom_angle_atom_site_label_3
_geom_angle
_geom_angle_site_symmetry_1
_geom_angle_site_symmetry_3
O10 Sr1 O6 88.41(14) . .
O10 Sr1 O9 97.41(16) . .
O6 Sr1 O9 172.00(11) . .
O10 Sr1 O1 98.46(13) . 4_575
O6 Sr1 O1 87.42(10) . 4_575
O9 Sr1 O1 86.31(12) . 4_575
O10 Sr1 O8 81.47(15) . 1_655
O6 Sr1 O8 95.31(11) . 1_655
O9 Sr1 O8 90.99(14) . 1_655
O1 Sr1 O8 177.27(11) 4_575 1_655
O10 Sr1 O4 154.87(14) . 2_746
O6 Sr1 O4 77.66(11) . 2_746
O9 Sr1 O4 98.77(13) . 2_746
O1 Sr1 O4 101.65(10) 4_575 2_746
O8 Sr1 O4 79.15(12) 1_655 2_746
O7 Zn1 O3 110.07(13) 1_655 2_746
O7 Zn1 O2 100.64(14) 1_655 .
O3 Zn1 O2 115.68(13) 2_746 .
O7 Zn1 O5 128.09(14) 1_655 .
O3 Zn1 O5 107.25(13) 2_746 .
O2 Zn1 O5 94.22(12) . .
C6 C1 C2 118.7(4) . .
C6 C1 C7 121.0(4) . .
C2 C1 C7 120.3(4) . .
C1 C2 C3 120.5(4) . .
C1 C2 H2A 119.7 . .
C3 C2 H2A 119.7 . .
C4 C3 C2 120.8(4) . .
C4 C3 H3A 119.6 . .
C2 C3 H3A 119.6 . .
C3 C4 C5 118.8(4) . .
C3 C4 C8 119.8(4) . .
C5 C4 C8 121.4(4) . .
C4 C5 C6 119.8(4) . .
C4 C5 H5A 120.1 . .
C6 C5 H5A 120.1 . .
C1 C6 C5 121.3(4) . .
C1 C6 H6A 119.3 . .
C5 C6 H6A 119.3 . .
O1 C7 O2 125.5(4) . .
O1 C7 C1 119.0(4) . .
O2 C7 C1 115.5(4) . .
O4 C8 O3 125.5(4) . .
O4 C8 C4 118.6(4) . .
O3 C8 C4 115.9(4) . .
C14 C9 C10 119.2(4) . .
C14 C9 C15 121.0(4) . .
C10 C9 C15 119.7(4) . .
C9 C10 C11 119.9(4) . .
C9 C10 H10A 120.1 . .
C11 C10 H10A 120.1 . .
C12 C11 C10 121.0(4) . .
C12 C11 H11A 119.5 . .
C10 C11 H11A 119.5 . .
C13 C12 C11 119.1(4) . .
C13 C12 C16 120.5(4) . .
C11 C12 C16 120.4(4) . .
C12 C13 C14 120.4(4) . .
C12 C13 H13A 119.8 . .
C14 C13 H13A 119.8 . .
C9 C14 C13 120.3(4) . .
C9 C14 H14A 119.9 . .
C13 C14 H14A 119.9 . .
O6 C15 O5 124.5(4) . .
O6 C15 C9 119.2(4) . .
O5 C15 C9 116.3(4) . .
O8 C16 O7 125.3(4) . .
O8 C16 C12 118.8(4) . .
O7 C16 C12 115.8(4) . .
N1 C17 O9 135.5(12) . .
N1 C17 C18 107.6(9) . .
O9 C17 C18 116.9(8) . .
C17 C18 H18A 109.5 . .
C17 C18 H18B 109.5 . .
H18A C18 H18B 109.5 . .
C17 C18 H18C 109.5 . .
H18A C18 H18C 109.5 . .
H18B C18 H18C 109.5 . .
N1 C19 H19A 109.5 . .
N1 C19 H19B 109.5 . .
H19A C19 H19B 109.5 . .
N1 C19 H19C 109.5 . .
H19A C19 H19C 109.5 . .
H19B C19 H19C 109.5 . .
N1 C20 H20A 109.5 . .
N1 C20 H20B 109.5 . .
H20A C20 H20B 109.5 . .
N1 C20 H20C 109.5 . .
H20A C20 H20C 109.5 . .
H20B C20 H20C 109.5 . .
N2 C21 O10 122.6(9) . .
N2 C21 C22 118.3(8) . .
O10 C21 C22 119.1(7) . .
C21 C22 H22A 109.5 . .
C21 C22 H22B 109.5 . .
H22A C22 H22B 109.5 . .
C21 C22 H22C 109.5 . .
H22A C22 H22C 109.5 . .
H22B C22 H22C 109.5 . .
N2 C23 H23A 109.5 . .
N2 C23 H23B 109.5 . .
H23A C23 H23B 109.5 . .
N2 C23 H23C 109.5 . .
H23A C23 H23C 109.5 . .
H23B C23 H23C 109.5 . .
N2 C24 H24A 109.5 . .
N2 C24 H24B 109.5 . .
H24A C24 H24B 109.5 . .
N2 C24 H24C 109.5 . .
H24A C24 H24C 109.5 . .
H24B C24 H24C 109.5 . .
C7 O1 Sr1 155.3(3) . 4_676
C7 O2 Zn1 125.4(3) . .
C8 O3 Zn1 123.4(3) . 2_756
C8 O4 Sr1 150.8(3) . 2_756
C15 O5 Zn1 123.5(3) . .
C15 O6 Sr1 140.6(3) . .
C16 O7 Zn1 129.2(3) . 1_455
C16 O8 Sr1 144.8(3) . 1_455
C17 O9 Sr1 161.8(5) . .
C21 O10 Sr1 160.4(5) . .
C17 N1 C20 139.0(11) . .
C17 N1 C19 107.4(9) . .
C20 N1 C19 113.6(7) . .
C21 N2 C23 117.7(9) . .
C21 N2 C24 123.7(9) . .
C23 N2 C24 118.5(8) . .

loop_
_geom_bond_atom_site_label_1
_geom_bond_atom_site_label_2
_geom_bond_distance
_geom_bond_site_symmetry_2
Sr1 O10 2.425(4) .
Sr1 O6 2.442(3) .
Sr1 O9 2.469(4) .
Sr1 O1 2.480(3) 4_575
Sr1 O8 2.482(3) 1_655
Sr1 O4 2.486(3) 2_746
Zn1 O7 1.933(3) 1_655
Zn1 O3 1.943(3) 2_746
Zn1 O2 1.951(3) .
Zn1 O5 1.954(3) .
C1 C6 1.368(6) .
C1 C2 1.373(6) .
C1 C7 1.512(5) .
C2 C3 1.378(6) .
C2 H2A 0.9300 .
C3 C4 1.376(6) .
C3 H3A 0.9300 .
C4 C5 1.379(6) .
C4 C8 1.507(5) .
C5 C6 1.384(6) .
C5 H5A 0.9300 .
C6 H6A 0.9300 .
C7 O1 1.240(5) .
C7 O2 1.256(5) .
C8 O4 1.245(5) .
C8 O3 1.265(5) .
C9 C14 1.376(6) .
C9 C10 1.384(6) .
C9 C15 1.505(5) .
C10 C11 1.391(5) .
C10 H10A 0.9300 .
C11 C12 1.374(6) .
C11 H11A 0.9300 .
C12 C13 1.369(6) .
C12 C16 1.510(6) .
C13 C14 1.401(6) .
C13 H13A 0.9300 .
C14 H14A 0.9300 .
C15 O6 1.247(5) .
C15 O5 1.269(5) .
C16 O8 1.218(6) .
C16 O7 1.270(6) .
C17 N1 1.078(9) .
C17 O9 1.248(8) .
C17 C18 1.655(11) .
C18 H18A 0.9600 .
C18 H18B 0.9600 .
C18 H18C 0.9600 .
C19 N1 1.675(11) .
C19 H19A 0.9600 .
C19 H19B 0.9600 .
C19 H19C 0.9600 .
C20 N1 1.456(8) .
C20 H20A 0.9600 .
C20 H20B 0.9600 .
C20 H20C 0.9600 .
C21 N2 1.222(9) .
C21 O10 1.251(8) .
C21 C22 1.582(11) .
C22 H22A 0.9600 .
C22 H22B 0.9600 .
C22 H22C 0.9600 .
C23 N2 1.464(9) .
C23 H23A 0.9600 .
C23 H23B 0.9600 .
C23 H23C 0.9600 .
C24 N2 1.504(9) .
C24 H24A 0.9600 .
C24 H24B 0.9600 .
C24 H24C 0.9600 .
O1 Sr1 2.480(3) 4_676
O3 Zn1 1.943(3) 2_756
O4 Sr1 2.486(3) 2_756
O7 Zn1 1.933(3) 1_455
O8 Sr1 2.482(3) 1_455
